data_2240356
loop_
_publ_author_name
'Mohamed, Shaaban K.'
'Mague, Joel T.'
'Akkurt, Mehmet'
'El-Emary, Talaat I.'
'Albayati, Mustafa R.'

_publ_section_title
;
 Crystal structure of
 <i>N</i>-[(8<i>E</i>)-12-methyl-14-phenyl-10,13,14,16-tetraazatetracyclo[7.7.0.0^2,7^.0^11,15^]hexadeca-1(16),2,4,6,9,11(15),12-heptaen-8-ylidene]hydroxylamine
 1,4-dioxane hemisolvate
;
_journal_coeditor_code HB7340
_journal_issue 2
_journal_name_full 'Acta Crystallographica Section E'
_journal_page_first o75
_journal_page_last o76
_journal_paper_doi 10.1107/S2056989014027285
_journal_volume 71
_journal_year 2015
_chemical_formula_iupac 'C19 H13 N5 O, 0.5C4 H8 O2'
_chemical_formula_moiety 'C19 H13 N5 O, 0.5(C4 H8 O2)'
_chemical_formula_sum 'C21 H17 N5 O2'
_chemical_formula_weight 371.40
_chemical_name_systematic
'<i>N</i>-[(8<i>E</i>)-12-Methyl-14-phenyl-10,13,14,16-tetraazatetracyclo[7.7.0.0^2,7^.0^11,15^]hexadeca-1(16),2,4,6,9,11(15),12-heptaen-8-ylidene]hydroxylamine 1,4-dioxane hemisolvate'
_space_group_crystal_system monoclinic
_space_group_IT_number 14
_space_group_name_Hall '-P 2yn'
_space_group_name_H-M_alt 'P 1 21/n 1'
_symmetry_space_group_name_Hall '-P 2yn'
_symmetry_space_group_name_H-M 'P 1 21/n 1'
_atom_sites_solution_hydrogens mixed
_atom_sites_solution_primary direct
_atom_sites_solution_secondary difmap
_audit_creation_method SHELXL-2014/6
_cell_angle_alpha 90
_cell_angle_beta 102.093(2)
_cell_angle_gamma 90
_cell_formula_units_Z 4
_cell_length_a 15.8019(4)
_cell_length_b 5.56750(10)
_cell_length_c 20.4756(5)
_cell_measurement_reflns_used 5735
_cell_measurement_temperature 150(2)
_cell_measurement_theta_max 67.034
_cell_measurement_theta_min 3.226
_cell_volume 1761.41(7)
_computing_cell_refinement
;
<i>SAINT</i> (Bruker, 2014)
;
_computing_data_collection
;
<i>APEX2</i> (Bruker, 2014)
;
_computing_data_reduction
;
<i>SAINT</i>  (Bruker, 2014)
;
_computing_molecular_graphics
;
<i>DIAMOND</i> (Brandenburg & Putz, 2012)
;
_computing_publication_material
;
<i>SHELXTL</i> (Sheldrick, 2008)
;
_computing_structure_refinement
;
SHELXL2014 (Sheldrick, 2008)
;
_computing_structure_solution
;
<i>SHELXT</i> (Sheldrick, 2008)
;
_diffrn_ambient_temperature 150(2)
_diffrn_detector_area_resol_mean 10.4167
_diffrn_measured_fraction_theta_full 0.992
_diffrn_measured_fraction_theta_max 0.987
_diffrn_measurement_device_type 'Bruker D8 VENTURE PHOTON 100 CMOS'
_diffrn_measurement_method '\w scans'
_diffrn_radiation_monochromator mirror
_diffrn_radiation_type CuK\a
_diffrn_radiation_wavelength 1.54178
_diffrn_reflns_av_R_equivalents 0.0659
_diffrn_reflns_limit_h_max 18
_diffrn_reflns_limit_h_min -18
_diffrn_reflns_limit_k_max 6
_diffrn_reflns_limit_k_min -6
_diffrn_reflns_limit_l_max 23
_diffrn_reflns_limit_l_min -21
_diffrn_reflns_number 12942
_diffrn_reflns_theta_full 66.000
_diffrn_reflns_theta_max 67.132
_diffrn_reflns_theta_min 3.226
_exptl_absorpt_coefficient_mu 0.766
_exptl_absorpt_correction_T_max 0.97
_exptl_absorpt_correction_T_min 0.85
_exptl_absorpt_correction_type multi-scan
_exptl_absorpt_process_details
;
(<i>SADABS</i>; Bruker, 2014)
;
_exptl_crystal_colour 'light yellow'
_exptl_crystal_density_diffrn 1.401
_exptl_crystal_density_method 'not measured'
_exptl_crystal_description column
_exptl_crystal_F_000 776
_exptl_crystal_size_max 0.152
_exptl_crystal_size_mid 0.068
_exptl_crystal_size_min 0.042
_refine_diff_density_max 0.493
_refine_diff_density_min -0.207
_refine_ls_extinction_method none
_refine_ls_goodness_of_fit_ref 1.045
_refine_ls_hydrogen_treatment constr
_refine_ls_matrix_type full
_refine_ls_number_parameters 261
_refine_ls_number_reflns 3122
_refine_ls_number_restraints 2
_refine_ls_restrained_S_all 1.045
_refine_ls_R_factor_all 0.1067
_refine_ls_R_factor_gt 0.0603
_refine_ls_shift/su_max 0.000
_refine_ls_shift/su_mean 0.000
_refine_ls_structure_factor_coef Fsqd
_refine_ls_weighting_details 'w=1/[\s^2^(Fo^2^)+(0.0629P)^2^+1.2077P] where P=(Fo^2^+2Fc^2^)/3'
_refine_ls_weighting_scheme calc
_refine_ls_wR_factor_gt 0.1422
_refine_ls_wR_factor_ref 0.1658
_reflns_number_gt 1934
_reflns_number_total 3122
_reflns_threshold_expression I>2\s(I)
_cod_data_source_file hb7340sup1.cif
_cod_data_source_block I
_cod_database_code 2240356
_cod_database_fobs_code 2240356
_shelx_space_group_comment
;
The symmetry employed for this shelxl refinement is uniquely defined
by the following loop, which should always be used as a source of
symmetry information in preference to the above space-group names.
They are only intended as comments.
;
_shelx_estimated_absorpt_t_min 0.892
_shelx_estimated_absorpt_t_max 0.969
_shelxl_version_number 2014/6

loop_
_space_group_symop_operation_xyz
'x, y, z'
'-x+1/2, y+1/2, -z+1/2'
'-x, -y, -z'
'x-1/2, -y-1/2, z-1/2'

loop_
_atom_site_type_symbol
_atom_site_label
_atom_site_fract_x
_atom_site_fract_y
_atom_site_fract_z
_atom_site_U_iso_or_equiv
_atom_site_adp_type
_atom_site_calc_flag
_atom_site_occupancy
_atom_site_disorder_assembly
_atom_site_disorder_group
O O1 0.31941(17) 0.8942(5) 0.31844(14) 0.0526(9) Uani d 0.761(4) A 1
H H1 0.2653 0.8868 0.3133 0.063 Uiso d 0.761(4) A 1
N N5 0.3255(3) 0.7078(7) 0.27450(18) 0.0477(10) Uani d 0.761(4) A 1
O O1A 0.2787(7) 0.6744(19) 0.2677(5) 0.0526(9) Uani d 0.239(4) A 2
H H1A 0.2308 0.7294 0.2723 0.063 Uiso d 0.239(4) A 2
N N5A 0.3523(7) 0.811(3) 0.2922(7) 0.0477(10) Uani d 0.239(4) A 2
N N1 0.50054(14) 0.0011(5) 0.10956(11) 0.0441(6) Uani d 1 . .
N N2 0.42463(15) -0.1296(5) 0.08969(12) 0.0483(7) Uani d 1 . .
N N3 0.54532(15) 0.3519(5) 0.17927(11) 0.0436(6) Uani d 1 . .
N N4 0.36329(15) 0.3403(5) 0.18808(12) 0.0479(7) Uani d 1 . .
C C1 0.57561(18) -0.0748(6) 0.08673(14) 0.0434(7) Uani d 1 . .
C C2 0.65086(19) 0.0591(6) 0.10022(16) 0.0525(8) Uani d 1 . .
H H2 0.6541 0.2027 0.1257 0.063 Uiso calc 1 . .
C C3 0.7218(2) -0.0197(6) 0.07592(17) 0.0568(9) Uani d 1 . .
H H3 0.7737 0.0718 0.0849 0.068 Uiso calc 1 . .
C C4 0.7184(2) -0.2271(6) 0.03920(15) 0.0529(9) Uani d 1 . .
H H4 0.7674 -0.2792 0.0229 0.063 Uiso calc 1 . .
C C5 0.6431(2) -0.3581(6) 0.02643(16) 0.0558(9) Uani d 1 . .
H H5 0.6399 -0.5020 0.0011 0.067 Uiso calc 1 . .
C C6 0.5719(2) -0.2820(6) 0.05014(15) 0.0526(8) Uani d 1 . .
H H6 0.5201 -0.3738 0.0410 0.063 Uiso calc 1 . .
C C7 0.36423(19) -0.0231(6) 0.11490(14) 0.0478(8) Uani d 1 . .
C C8 0.27394(18) -0.1199(6) 0.10347(16) 0.0564(9) Uani d 1 . .
H H8A 0.2341 -0.0060 0.0763 0.085 Uiso calc 1 . .
H H8B 0.2573 -0.1429 0.1465 0.085 Uiso calc 1 . .
H H8C 0.2713 -0.2741 0.0801 0.085 Uiso calc 1 . .
C C9 0.39917(18) 0.1795(6) 0.15255(14) 0.0457(8) Uani d 1 . .
C C10 0.48730(18) 0.1895(6) 0.14854(14) 0.0435(7) Uani d 1 . .
C C11 0.50897(18) 0.5059(6) 0.21488(14) 0.0436(7) Uani d 1 . .
C C12 0.41977(18) 0.4993(6) 0.21947(14) 0.0467(8) Uani d 1 . .
C C13 0.40452(19) 0.6952(6) 0.26329(15) 0.0501(8) Uani d 1 . .
C C14 0.4877(2) 0.8210(6) 0.28446(14) 0.0492(8) Uani d 1 . .
C C15 0.55051(18) 0.7031(6) 0.25596(14) 0.0455(8) Uani d 1 . .
C C16 0.6360(2) 0.7815(6) 0.26910(16) 0.0531(8) Uani d 1 . .
H H16 0.6783 0.7027 0.2500 0.064 Uiso calc 1 . .
C C17 0.6576(2) 0.9791(6) 0.31112(16) 0.0573(9) Uani d 1 . .
H H17 0.7157 1.0349 0.3212 0.069 Uiso calc 1 . .
C C18 0.5955(2) 1.0949(6) 0.33833(16) 0.0595(9) Uani d 1 . .
H H18 0.6117 1.2305 0.3663 0.071 Uiso calc 1 . .
C C19 0.5100(2) 1.0176(6) 0.32565(16) 0.0560(9) Uani d 1 . .
H H19 0.4681 1.0978 0.3448 0.067 Uiso calc 1 . .
C C20 0.4575(3) 0.6668(10) 0.4576(3) 0.1110(18) Uani d 1 . .
H H20A 0.4427 0.8360 0.4454 0.133 Uiso calc 1 . .
H H20B 0.4296 0.5635 0.4198 0.133 Uiso calc 1 . .
O O6 0.42711(19) 0.6056(7) 0.51479(14) 0.1018(11) Uani d 1 . .
C C22 0.4493(3) 0.3649(12) 0.5297(3) 0.155(3) Uani d 1 . .
H H22A 0.4217 0.2617 0.4919 0.186 Uiso calc 1 . .
H H22B 0.4275 0.3149 0.5696 0.186 Uiso calc 1 . .

loop_
_atom_site_aniso_label
_atom_site_aniso_U_11
_atom_site_aniso_U_22
_atom_site_aniso_U_33
_atom_site_aniso_U_12
_atom_site_aniso_U_13
_atom_site_aniso_U_23
O1 0.0353(15) 0.068(2) 0.0564(18) 0.0043(13) 0.0138(13) -0.0102(15)
N5 0.042(3) 0.062(3) 0.039(2) 0.007(2) 0.009(2) -0.0014(18)
O1A 0.0353(15) 0.068(2) 0.0564(18) 0.0043(13) 0.0138(13) -0.0102(15)
N5A 0.042(3) 0.062(3) 0.039(2) 0.007(2) 0.009(2) -0.0014(18)
N1 0.0379(13) 0.0535(16) 0.0418(14) -0.0011(12) 0.0104(11) 0.0027(13)
N2 0.0416(14) 0.0578(17) 0.0450(15) -0.0042(13) 0.0081(11) 0.0065(13)
N3 0.0394(13) 0.0542(17) 0.0378(13) 0.0035(12) 0.0095(11) 0.0052(12)
N4 0.0387(14) 0.0641(18) 0.0424(14) 0.0025(13) 0.0122(11) 0.0115(13)
C1 0.0427(17) 0.051(2) 0.0376(16) 0.0041(15) 0.0102(13) 0.0083(15)
C2 0.0440(18) 0.057(2) 0.058(2) -0.0012(16) 0.0163(15) -0.0074(17)
C3 0.0435(18) 0.066(2) 0.062(2) -0.0022(17) 0.0132(16) -0.0082(19)
C4 0.0480(19) 0.063(2) 0.0496(19) 0.0088(17) 0.0157(15) 0.0043(17)
C5 0.060(2) 0.056(2) 0.055(2) -0.0002(17) 0.0187(16) -0.0035(17)
C6 0.0488(19) 0.059(2) 0.0521(19) -0.0069(16) 0.0157(15) -0.0022(17)
C7 0.0431(17) 0.063(2) 0.0383(17) -0.0018(16) 0.0094(13) 0.0092(16)
C8 0.0398(17) 0.073(2) 0.056(2) -0.0058(16) 0.0100(15) 0.0081(18)
C9 0.0394(16) 0.060(2) 0.0392(17) 0.0029(15) 0.0112(13) 0.0092(16)
C10 0.0408(16) 0.054(2) 0.0361(16) 0.0024(15) 0.0092(13) 0.0091(15)
C11 0.0417(16) 0.054(2) 0.0365(16) 0.0077(15) 0.0113(13) 0.0096(15)
C12 0.0387(17) 0.063(2) 0.0408(17) 0.0066(16) 0.0130(13) 0.0126(16)
C13 0.0441(18) 0.067(2) 0.0418(17) 0.0122(16) 0.0145(14) 0.0101(16)
C14 0.0556(19) 0.058(2) 0.0350(16) 0.0144(17) 0.0121(14) 0.0073(16)
C15 0.0418(17) 0.055(2) 0.0402(17) 0.0032(15) 0.0096(13) 0.0062(15)
C16 0.0503(19) 0.061(2) 0.0486(19) 0.0069(17) 0.0123(15) 0.0064(17)
C17 0.054(2) 0.065(2) 0.051(2) -0.0013(18) 0.0082(16) 0.0026(18)
C18 0.071(2) 0.061(2) 0.0463(19) 0.0031(19) 0.0110(17) -0.0026(17)
C19 0.061(2) 0.062(2) 0.0458(19) 0.0103(18) 0.0144(16) 0.0056(17)
C20 0.078(3) 0.147(5) 0.113(4) 0.030(3) 0.032(3) 0.062(4)
O6 0.089(2) 0.151(3) 0.0728(18) 0.054(2) 0.0329(16) 0.009(2)
C22 0.082(4) 0.200(7) 0.191(6) 0.047(4) 0.051(4) 0.130(6)

loop_
_atom_type_symbol
_atom_type_description
_atom_type_scat_dispersion_real
_atom_type_scat_dispersion_imag
_atom_type_scat_source
C C 0.0181 0.0091 'International Tables Vol C Tables 4.2.6.8 and 6.1.1.4'
H H 0.0000 0.0000 'International Tables Vol C Tables 4.2.6.8 and 6.1.1.4'
N N 0.0311 0.0180 'International Tables Vol C Tables 4.2.6.8 and 6.1.1.4'
O O 0.0492 0.0322 'International Tables Vol C Tables 4.2.6.8 and 6.1.1.4'

loop_
_geom_angle_atom_site_label_1
_geom_angle_atom_site_label_2
_geom_angle_atom_site_label_3
_geom_angle_site_symmetry_1
_geom_angle_site_symmetry_3
_geom_angle
N5 O1 H1 . . 95.1
C13 N5 O1 . . 110.4(4)
N5A O1A H1A . . 117.7
C13 N5A O1A . . 97.3(9)
C10 N1 N2 . . 110.3(2)
C10 N1 C1 . . 131.4(3)
N2 N1 C1 . . 118.4(2)
C7 N2 N1 . . 107.5(3)
C11 N3 C10 . . 111.0(2)
C12 N4 C9 . . 112.8(2)
C6 C1 C2 . . 120.0(3)
C6 C1 N1 . . 119.0(3)
C2 C1 N1 . . 120.9(3)
C1 C2 C3 . . 118.9(3)
C1 C2 H2 . . 120.6
C3 C2 H2 . . 120.6
C4 C3 C2 . . 121.4(3)
C4 C3 H3 . . 119.3
C2 C3 H3 . . 119.3
C3 C4 C5 . . 118.9(3)
C3 C4 H4 . . 120.6
C5 C4 H4 . . 120.6
C4 C5 C6 . . 120.5(3)
C4 C5 H5 . . 119.8
C6 C5 H5 . . 119.8
C1 C6 C5 . . 120.4(3)
C1 C6 H6 . . 119.8
C5 C6 H6 . . 119.8
N2 C7 C9 . . 109.9(3)
N2 C7 C8 . . 121.4(3)
C9 C7 C8 . . 128.6(3)
C7 C8 H8A . . 109.5
C7 C8 H8B . . 109.5
H8A C8 H8B . . 109.5
C7 C8 H8C . . 109.5
H8A C8 H8C . . 109.5
H8B C8 H8C . . 109.5
N4 C9 C7 . . 131.5(3)
N4 C9 C10 . . 122.4(3)
C7 C9 C10 . . 106.1(3)
N3 C10 N1 . . 128.2(3)
N3 C10 C9 . . 125.6(3)
N1 C10 C9 . . 106.2(3)
N3 C11 C12 . . 124.3(3)
N3 C11 C15 . . 127.5(3)
C12 C11 C15 . . 108.2(3)
N4 C12 C11 . . 123.9(3)
N4 C12 C13 . . 127.9(3)
C11 C12 C13 . . 108.2(3)
N5A C13 C12 . . 149.3(6)
N5 C13 C12 . . 115.5(3)
N5A C13 C14 . . 104.2(6)
N5 C13 C14 . . 138.0(3)
C12 C13 C14 . . 106.5(2)
C19 C14 C15 . . 120.5(3)
C19 C14 C13 . . 130.9(3)
C15 C14 C13 . . 108.6(3)
C16 C15 C14 . . 120.8(3)
C16 C15 C11 . . 130.6(3)
C14 C15 C11 . . 108.6(3)
C15 C16 C17 . . 118.0(3)
C15 C16 H16 . . 121.0
C17 C16 H16 . . 121.0
C18 C17 C16 . . 120.8(3)
C18 C17 H17 . . 119.6
C16 C17 H17 . . 119.6
C17 C18 C19 . . 121.6(3)
C17 C18 H18 . . 119.2
C19 C18 H18 . . 119.2
C14 C19 C18 . . 118.3(3)
C14 C19 H19 . . 120.9
C18 C19 H19 . . 120.9
O6 C20 C22 . 3_666 109.5(4)
O6 C20 H20A . . 109.8
C22 C20 H20A 3_666 . 109.8
O6 C20 H20B . . 109.8
C22 C20 H20B 3_666 . 109.8
H20A C20 H20B . . 108.2
C20 O6 C22 . . 107.6(4)
O6 C22 C20 . 3_666 110.7(5)
O6 C22 H22A . . 109.5
C20 C22 H22A 3_666 . 109.5
O6 C22 H22B . . 109.5
C20 C22 H22B 3_666 . 109.5
H22A C22 H22B . . 108.1

loop_
_geom_bond_atom_site_label_1
_geom_bond_atom_site_label_2
_geom_bond_site_symmetry_2
_geom_bond_distance
O1 N5 . 1.390(4)
O1 H1 . 0.8400
N5 C13 . 1.318(5)
O1A N5A . 1.392(12)
O1A H1A . 0.8402
N5A C13 . 1.286(12)
N1 C10 . 1.360(4)
N1 N2 . 1.389(3)
N1 C1 . 1.427(3)
N2 C7 . 1.317(4)
N3 C11 . 1.331(4)
N3 C10 . 1.346(4)
N4 C12 . 1.324(4)
N4 C9 . 1.351(4)
C1 C6 . 1.370(4)
C1 C2 . 1.382(4)
C2 C3 . 1.389(4)
C2 H2 . 0.9500
C3 C4 . 1.373(5)
C3 H3 . 0.9500
C4 C5 . 1.374(4)
C4 H4 . 0.9500
C5 C6 . 1.382(4)
C5 H5 . 0.9500
C6 H6 . 0.9500
C7 C9 . 1.412(4)
C7 C8 . 1.497(4)
C8 H8A . 0.9800
C8 H8B . 0.9800
C8 H8C . 0.9800
C9 C10 . 1.413(4)
C11 C12 . 1.433(4)
C11 C15 . 1.453(4)
C12 C13 . 1.464(4)
C13 C14 . 1.472(4)
C14 C19 . 1.382(4)
C14 C15 . 1.414(4)
C15 C16 . 1.391(4)
C16 C17 . 1.394(5)
C16 H16 . 0.9500
C17 C18 . 1.385(4)
C17 H17 . 0.9500
C18 C19 . 1.389(5)
C18 H18 . 0.9500
C19 H19 . 0.9500
C20 O6 . 1.398(5)
C20 C22 3_666 1.452(6)
C20 H20A . 0.9900
C20 H20B . 0.9900
O6 C22 . 1.403(6)
C22 C20 3_666 1.452(6)
C22 H22A . 0.9900
C22 H22B . 0.9900

loop_
_geom_hbond_atom_site_label_D
_geom_hbond_atom_site_label_H
_geom_hbond_atom_site_label_A
_geom_hbond_site_symmetry_A
_geom_hbond_distance_DH
_geom_hbond_distance_HA
_geom_hbond_distance_DA
_geom_hbond_angle_DHA
_geom_hbond_publ_flag
O1 H1 N4 2 0.84 2.04 2.878(3) 172 yes
O1a H1a N4 2 0.84 1.94 2.749(5) 162 yes

loop_
_geom_torsion_atom_site_label_1
_geom_torsion_atom_site_label_2
_geom_torsion_atom_site_label_3
_geom_torsion_atom_site_label_4
_geom_torsion_site_symmetry_1
_geom_torsion_site_symmetry_4
_geom_torsion
C10 N1 N2 C7 . . 0.9(3)
C1 N1 N2 C7 . . -178.2(2)
C10 N1 C1 C6 . . 176.7(3)
N2 N1 C1 C6 . . -4.5(4)
C10 N1 C1 C2 . . -4.3(5)
N2 N1 C1 C2 . . 174.6(3)
C6 C1 C2 C3 . . 0.2(5)
N1 C1 C2 C3 . . -178.8(3)
C1 C2 C3 C4 . . -0.2(5)
C2 C3 C4 C5 . . 0.1(5)
C3 C4 C5 C6 . . 0.1(5)
C2 C1 C6 C5 . . -0.1(5)
N1 C1 C6 C5 . . 179.0(3)
C4 C5 C6 C1 . . 0.0(5)
N1 N2 C7 C9 . . -0.5(3)
N1 N2 C7 C8 . . -179.4(3)
C12 N4 C9 C7 . . 176.7(3)
C12 N4 C9 C10 . . -1.9(4)
N2 C7 C9 N4 . . -178.8(3)
C8 C7 C9 N4 . . 0.0(5)
N2 C7 C9 C10 . . -0.1(3)
C8 C7 C9 C10 . . 178.8(3)
C11 N3 C10 N1 . . -178.0(3)
C11 N3 C10 C9 . . 0.1(4)
N2 N1 C10 N3 . . 177.4(3)
C1 N1 C10 N3 . . -3.6(5)
N2 N1 C10 C9 . . -1.0(3)
C1 N1 C10 C9 . . 178.0(3)
N4 C9 C10 N3 . . 1.1(5)
C7 C9 C10 N3 . . -177.8(3)
N4 C9 C10 N1 . . 179.5(3)
C7 C9 C10 N1 . . 0.6(3)
C10 N3 C11 C12 . . -0.2(4)
C10 N3 C11 C15 . . 178.7(3)
C9 N4 C12 C11 . . 1.8(4)
C9 N4 C12 C13 . . -178.7(3)
N3 C11 C12 N4 . . -0.8(5)
C15 C11 C12 N4 . . -179.8(3)
N3 C11 C12 C13 . . 179.6(3)
C15 C11 C12 C13 . . 0.5(3)
O1A N5A C13 C12 . . 0(2)
O1A N5A C13 C14 . . 179.8(8)
O1 N5 C13 C12 . . 177.9(3)
O1 N5 C13 C14 . . 0.6(6)
N4 C12 C13 N5A . . 0.6(15)
C11 C12 C13 N5A . . -179.8(14)
N4 C12 C13 N5 . . 2.7(5)
C11 C12 C13 N5 . . -177.7(3)
N4 C12 C13 C14 . . -179.2(3)
C11 C12 C13 C14 . . 0.4(3)
N5A C13 C14 C19 . . 0.2(8)
N5 C13 C14 C19 . . -2.6(7)
C12 C13 C14 C19 . . -180.0(3)
N5A C13 C14 C15 . . 178.9(7)
N5 C13 C14 C15 . . 176.2(4)
C12 C13 C14 C15 . . -1.2(3)
C19 C14 C15 C16 . . 0.4(4)
C13 C14 C15 C16 . . -178.5(3)
C19 C14 C15 C11 . . -179.5(3)
C13 C14 C15 C11 . . 1.6(3)
N3 C11 C15 C16 . . -0.3(5)
C12 C11 C15 C16 . . 178.8(3)
N3 C11 C15 C14 . . 179.6(3)
C12 C11 C15 C14 . . -1.3(3)
C14 C15 C16 C17 . . 0.0(4)
C11 C15 C16 C17 . . 179.9(3)
C15 C16 C17 C18 . . -0.7(5)
C16 C17 C18 C19 . . 0.8(5)
C15 C14 C19 C18 . . -0.2(4)
C13 C14 C19 C18 . . 178.4(3)
C17 C18 C19 C14 . . -0.4(5)
C22 C20 O6 C22 3_666 . -59.7(7)
C20 O6 C22 C20 . 3_666 60.4(7)
